data_2018426
loop_
_publ_author_name
'Atria, Ana Mar\'ia'
'Garland, Maria Teresa'
'Baggio, Ricardo'

_publ_section_title
;
 Two isomorphous lanthanide crotonate complexes:
 di-\m-but-2-enoato-bis[diaquabis(but-2-enoato)dysprosium(III)] adenine
 monosolvate heptahydrate and the samarium(II) analogue
;
_journal_coeditor_code SK3428
_journal_issue 3
_journal_name_full 'Acta Crystallographica Section C'
_journal_page_first m80
_journal_page_last m84
_journal_paper_doi 10.1107/S0108270112007263
_journal_volume 68
_journal_year 2012
_chemical_formula_iupac '[Dy (C4 H5 O2)6 (H2 O)4] , C5 H5 N5 , 7H2 O'
_chemical_formula_moiety 'C24 H38 Dy2 O16, C5 H5 N5, 7(H2 O)'
_chemical_formula_sum 'C29 H57 Dy2 N5 O23'
_chemical_formula_weight 1168.80
_chemical_name_systematic
;
di-\m-but-2-enoato-bis[diaquabis(but-2-enoato)dysprosium(III)]
adenine monosolvate heptahydrate
;
_space_group_IT_number 2
_symmetry_cell_setting triclinic
_symmetry_space_group_name_Hall '-P 1'
_symmetry_space_group_name_H-M 'P -1'
_atom_sites_solution_hydrogens geom
_atom_sites_solution_primary direct
_atom_sites_solution_secondary difmap
_audit_creation_method SHELXL97
_cell_angle_alpha 73.075(4)
_cell_angle_beta 83.958(5)
_cell_angle_gamma 61.833(5)
_cell_formula_units_Z 1
_cell_length_a 10.614(3)
_cell_length_b 10.808(3)
_cell_length_c 11.338(3)
_cell_measurement_reflns_used 9064
_cell_measurement_temperature 291(2)
_cell_measurement_theta_max 27.69
_cell_measurement_theta_min 1.87
_cell_volume 1096.2(5)
_computing_cell_refinement 'SAINT (Bruker, 2002)'
_computing_data_collection 'SMART (Bruker, 2001)'
_computing_data_reduction 'SAINT (Bruker, 2002)'
_computing_molecular_graphics 'SHELXTL (Sheldrick, 2008)'
_computing_publication_material
;
SHELXTL (Sheldrick, 2008) and PLATON (Spek, 2009)
;
_computing_structure_refinement 'SHELXL97 Sheldrick, 2008)'
_computing_structure_solution 'SHELXS97 (Sheldrick, 2008)'
_diffrn_ambient_temperature 291(2)
_diffrn_measured_fraction_theta_full 0.987
_diffrn_measured_fraction_theta_max 0.987
_diffrn_measurement_device_type 'Bruker SMART CCD area-detector'
_diffrn_measurement_method 'CCD rotation images, thin slices'
_diffrn_radiation_monochromator graphite
_diffrn_radiation_source 'fine-focus sealed tube'
_diffrn_radiation_type MoK\a
_diffrn_radiation_wavelength 0.71073
_diffrn_reflns_av_R_equivalents 0.0164
_diffrn_reflns_av_sigmaI/netI 0.0254
_diffrn_reflns_limit_h_max 13
_diffrn_reflns_limit_h_min -13
_diffrn_reflns_limit_k_max 13
_diffrn_reflns_limit_k_min -13
_diffrn_reflns_limit_l_max 13
_diffrn_reflns_limit_l_min -13
_diffrn_reflns_number 8551
_diffrn_reflns_theta_full 26.00
_diffrn_reflns_theta_max 26.00
_diffrn_reflns_theta_min 1.88
_exptl_absorpt_coefficient_mu 3.468
_exptl_absorpt_correction_T_max 0.66
_exptl_absorpt_correction_T_min 0.42
_exptl_absorpt_correction_type multi-scan
_exptl_absorpt_process_details '(SADABS in SAINT-NT; Bruker, 2002)'
_exptl_crystal_colour colourless
_exptl_crystal_density_diffrn 1.771
_exptl_crystal_density_method 'not measured'
_exptl_crystal_description block
_exptl_crystal_F_000 582
_exptl_crystal_size_max 0.22
_exptl_crystal_size_mid 0.20
_exptl_crystal_size_min 0.12
_refine_diff_density_max 0.864
_refine_diff_density_min -0.598
_refine_ls_extinction_coef 0.0105(4)
_refine_ls_extinction_expression Fc^*^=kFc[1+0.001xFc^2^\l^3^/sin(2\q)]^-1/4^
_refine_ls_extinction_method 'SHELXL97 Sheldrick, 2008)'
_refine_ls_goodness_of_fit_ref 1.092
_refine_ls_hydrogen_treatment mixed
_refine_ls_matrix_type full
_refine_ls_number_parameters 365
_refine_ls_number_reflns 4253
_refine_ls_number_restraints 22
_refine_ls_restrained_S_all 1.089
_refine_ls_R_factor_all 0.0186
_refine_ls_R_factor_gt 0.0182
_refine_ls_shift/su_max 0.003
_refine_ls_shift/su_mean 0.000
_refine_ls_structure_factor_coef Fsqd
_refine_ls_weighting_details 'calc w = 1/[\s^2^(Fo^2^)+(0.0140P)^2^+1.0859P] where P=(Fo^2^+2Fc^2^)/3'
_refine_ls_weighting_scheme calc
_refine_ls_wR_factor_gt 0.0454
_refine_ls_wR_factor_ref 0.0456
_reflns_number_gt 4178
_reflns_number_total 4253
_reflns_threshold_expression I>2\s(I)
_cod_data_source_file sk3428.cif
_cod_data_source_block I
_cod_original_cell_volume 1096.1(5)
_cod_database_code 2018426
_cod_database_fobs_code 2018426

loop_
_symmetry_equiv_pos_as_xyz
'x, y, z'
'-x, -y, -z'

loop_
_atom_site_type_symbol
_atom_site_label
_atom_site_fract_x
_atom_site_fract_y
_atom_site_fract_z
_atom_site_U_iso_or_equiv
_atom_site_adp_type
_atom_site_calc_flag
_atom_site_refinement_flags
_atom_site_occupancy
_atom_site_symmetry_multiplicity
_atom_site_disorder_assembly
_atom_site_disorder_group
C C1 0.9952(9) 0.0288(10) 0.3358(8) 0.0349(16) Uani d P 0.50 1 A -1
H H1 1.0051 0.0211 0.2554 0.042 Uiso calc PR 0.50 1 A -1
C C2 1.0259(6) -0.0372(7) 0.5351(6) 0.0293(12) Uani d P 0.50 1 A -1
C C3 1.0027(7) -0.0260(7) 0.7275(7) 0.0306(13) Uani d P 0.50 1 A -1
H H3 1.0251 -0.0722 0.8111 0.037 Uiso calc PR 0.50 1 A -1
C C4 0.8690(6) 0.1884(7) 0.5801(7) 0.0263(13) Uani d P 0.50 1 A -1
C C5 0.9286(7) 0.1073(8) 0.4928(7) 0.0260(12) Uani d P 0.50 1 A -1
N N1 0.9087(19) 0.1513(14) 0.3623(18) 0.031(2) Uani d P 0.50 1 A -1
N N2 1.0713(6) -0.0894(6) 0.4354(7) 0.0363(12) Uani d PD 0.50 1 A -1
H H2 1.142(7) -0.172(6) 0.436(10) 0.044 Uiso d PD 0.50 1 B -1
N N3 1.0698(17) -0.1118(12) 0.6519(17) 0.027(2) Uani d P 0.50 1 A -1
N N4 0.9093(5) 0.1145(5) 0.7001(4) 0.0308(10) Uani d P 0.50 1 A -1
N N5 0.781(2) 0.3295(16) 0.550(2) 0.036(3) Uani d PD 0.50 1 A -1
H H5A 0.760(9) 0.389(6) 0.593(6) 0.044 Uiso d PD 0.50 1 C -1
H H5B 0.728(8) 0.379(7) 0.485(5) 0.044 Uiso d PD 0.50 1 D -1
O O6W 1.234(2) -0.3712(14) 0.449(2) 0.041(3) Uani d PD 0.50 1 E -1
H H6WA 1.287(7) -0.427(7) 0.513(4) 0.049 Uiso d PD 0.50 1 F -1
H H6WB 1.288(6) -0.384(8) 0.389(4) 0.049 Uiso d PD 0.50 1 G -1
Dy Dy1 0.554568(11) 0.588410(11) 0.115150(9) 0.02228(6) Uani d . 1 1 . .
O O11 0.35882(19) 0.79135(19) -0.02367(17) 0.0292(4) Uani d . 1 1 . .
O O21 0.5573(2) 0.8066(2) -0.02418(18) 0.0340(4) Uani d . 1 1 . .
C C11 0.4292(3) 0.8640(3) -0.0623(2) 0.0272(5) Uani d . 1 1 . .
C C21 0.3647(3) 1.0109(3) -0.1493(3) 0.0370(6) Uani d . 1 1 . .
H H21 0.4218 1.0569 -0.1758 0.044 Uiso calc R 1 1 . .
C C31 0.2324(3) 1.0807(3) -0.1918(3) 0.0376(6) Uani d . 1 1 . .
H H31 0.1768 1.0330 -0.1649 0.045 Uiso calc R 1 1 . .
C C41 0.1620(4) 1.2294(4) -0.2792(3) 0.0541(9) Uani d . 1 1 . .
H H41A 0.1351 1.2232 -0.3547 0.081 Uiso calc R 1 1 . .
H H41B 0.2273 1.2702 -0.2961 0.081 Uiso calc R 1 1 . .
H H41C 0.0783 1.2907 -0.2431 0.081 Uiso calc R 1 1 . .
O O12 0.4564(2) 0.7708(2) 0.22721(18) 0.0384(5) Uani d . 1 1 . .
O O22 0.6161(2) 0.5532(2) 0.32690(18) 0.0401(5) Uani d . 1 1 . .
C C12 0.5266(3) 0.6822(3) 0.3263(2) 0.0319(6) Uani d . 1 1 . .
C C22 0.5028(4) 0.7265(4) 0.4422(3) 0.0430(7) Uani d . 1 1 . .
H H22 0.5478 0.6542 0.5143 0.052 Uiso calc R 1 1 . .
C C32 0.4233(4) 0.8592(4) 0.4504(3) 0.0436(7) Uani d . 1 1 . .
H H32 0.3791 0.9318 0.3782 0.052 Uiso calc R 1 1 . .
C C42 0.3981(4) 0.9033(5) 0.5674(3) 0.0558(9) Uani d . 1 1 . .
H H42A 0.4608 0.8229 0.6320 0.084 Uiso calc R 1 1 . .
H H42B 0.3005 0.9307 0.5895 0.084 Uiso calc R 1 1 . .
H H42C 0.4167 0.9847 0.5558 0.084 Uiso calc R 1 1 . .
O O13 0.40146(19) 0.4809(2) 0.07176(16) 0.0283(4) Uani d . 1 1 . .
O O23 0.3693(2) 0.5420(2) 0.24319(18) 0.0350(4) Uani d . 1 1 . .
C C13 0.3417(3) 0.4837(3) 0.1755(2) 0.0257(5) Uani d . 1 1 . .
C C23 0.2481(3) 0.4138(3) 0.2125(3) 0.0356(6) Uani d . 1 1 . .
H H23 0.2367 0.3690 0.1586 0.043 Uiso calc R 1 1 . .
C C33 0.1798(4) 0.4100(4) 0.3150(3) 0.0437(7) Uani d . 1 1 . .
H H33 0.1911 0.4550 0.3688 0.052 Uiso calc R 1 1 . .
C C43 0.0849(5) 0.3389(5) 0.3527(4) 0.0621(11) Uani d . 1 1 . .
H H43A 0.0849 0.2938 0.2912 0.093 Uiso calc R 1 1 . .
H H43B -0.0107 0.4112 0.3607 0.093 Uiso calc R 1 1 . .
H H43C 0.1196 0.2661 0.4304 0.093 Uiso calc R 1 1 . .
O O1W 0.6943(2) 0.3338(2) 0.18512(19) 0.0349(4) Uani d D 1 1 . .
H H1WA 0.758(3) 0.278(3) 0.242(2) 0.042 Uiso d D 1 1 . .
H H1WB 0.692(3) 0.279(3) 0.146(2) 0.042 Uiso d D 1 1 . .
O O2W 0.8024(2) 0.5409(2) 0.0973(2) 0.0373(4) Uani d D 1 1 . .
H H2WA 0.838(3) 0.599(2) 0.071(3) 0.045 Uiso d D 1 1 . .
H H2WB 0.862(3) 0.4606(17) 0.085(3) 0.045 Uiso d D 1 1 . .
O O3W 0.9127(3) 0.1509(4) -0.0703(3) 0.0624(7) Uani d D 1 1 . .
H H3WA 0.834(3) 0.161(5) -0.039(3) 0.075 Uiso d D 1 1 . .
H H3WB 0.911(4) 0.139(5) -0.140(2) 0.075 Uiso d D 1 1 . .
O O4W 1.0226(3) 0.3070(3) 0.0195(3) 0.0541(6) Uani d D 1 1 . .
H H4WA 1.090(3) 0.232(3) 0.065(3) 0.065 Uiso d D 1 1 . .
H H4WB 0.986(4) 0.272(4) -0.017(3) 0.065 Uiso d D 1 1 . .
O O5W 1.2607(2) 0.0781(3) 0.1488(3) 0.0529(6) Uani d D 1 1 . .
H H5WB 1.305(3) -0.0134(11) 0.166(4) 0.064 Uiso d D 1 1 . .
H H5WA 1.318(3) 0.110(3) 0.114(3) 0.064 Uiso d D 1 1 . .

loop_
_atom_site_aniso_label
_atom_site_aniso_U_11
_atom_site_aniso_U_22
_atom_site_aniso_U_33
_atom_site_aniso_U_12
_atom_site_aniso_U_13
_atom_site_aniso_U_23
C1 0.040(4) 0.047(5) 0.023(4) -0.022(4) 0.002(4) -0.014(4)
C2 0.028(3) 0.029(4) 0.028(4) -0.010(3) 0.001(2) -0.009(3)
C3 0.030(3) 0.032(3) 0.026(3) -0.013(2) 0.001(3) -0.005(3)
C4 0.026(3) 0.030(3) 0.028(3) -0.016(3) 0.001(2) -0.009(2)
C5 0.026(3) 0.032(4) 0.023(3) -0.015(3) 0.005(3) -0.011(3)
N1 0.035(5) 0.020(6) 0.032(4) -0.009(5) -0.001(3) -0.007(5)
N2 0.034(3) 0.034(3) 0.038(4) -0.008(2) 0.002(3) -0.020(3)
N3 0.027(5) 0.011(6) 0.037(6) -0.002(5) -0.006(4) -0.005(4)
N4 0.034(2) 0.034(2) 0.025(2) -0.015(2) 0.0024(18) -0.0097(19)
N5 0.038(6) 0.031(8) 0.031(4) -0.005(7) 0.006(4) -0.016(6)
O6W 0.040(4) 0.035(7) 0.034(4) 0.001(6) -0.001(3) -0.023(6)
Dy1 0.02409(8) 0.02101(8) 0.02058(8) -0.00905(5) 0.00095(4) -0.00661(5)
O11 0.0298(9) 0.0264(9) 0.0321(10) -0.0139(8) 0.0011(8) -0.0076(8)
O21 0.0293(10) 0.0303(10) 0.0390(11) -0.0141(8) -0.0021(8) -0.0031(8)
C11 0.0301(13) 0.0255(12) 0.0265(12) -0.0122(11) 0.0021(10) -0.0093(10)
C21 0.0356(15) 0.0327(15) 0.0394(16) -0.0178(13) -0.0014(12) -0.0006(12)
C31 0.0354(15) 0.0343(15) 0.0365(15) -0.0147(13) -0.0008(12) -0.0026(12)
C41 0.0465(19) 0.0424(19) 0.051(2) -0.0103(15) -0.0080(16) 0.0030(16)
O12 0.0570(13) 0.0267(10) 0.0292(10) -0.0159(9) -0.0012(9) -0.0099(8)
O22 0.0430(12) 0.0385(11) 0.0309(10) -0.0088(9) -0.0049(9) -0.0142(9)
C12 0.0366(15) 0.0376(15) 0.0281(13) -0.0212(13) 0.0022(11) -0.0113(12)
C22 0.0499(19) 0.0495(19) 0.0295(15) -0.0196(15) 0.0002(13) -0.0165(14)
C32 0.057(2) 0.0534(19) 0.0369(16) -0.0351(17) 0.0112(14) -0.0222(14)
C42 0.071(2) 0.074(3) 0.050(2) -0.046(2) 0.0265(18) -0.0406(19)
O13 0.0317(10) 0.0330(10) 0.0236(9) -0.0169(8) 0.0077(7) -0.0113(8)
O23 0.0425(11) 0.0457(12) 0.0315(10) -0.0284(10) 0.0125(8) -0.0208(9)
C13 0.0265(12) 0.0250(12) 0.0238(12) -0.0102(10) 0.0042(10) -0.0084(10)
C23 0.0390(15) 0.0459(17) 0.0328(14) -0.0276(14) 0.0070(12) -0.0138(13)
C33 0.0500(19) 0.061(2) 0.0360(16) -0.0377(17) 0.0120(14) -0.0178(15)
C43 0.070(3) 0.088(3) 0.051(2) -0.060(2) 0.0189(18) -0.015(2)
O1W 0.0408(11) 0.0229(9) 0.0351(11) -0.0080(8) -0.0131(9) -0.0066(8)
O2W 0.0294(10) 0.0343(11) 0.0476(12) -0.0146(9) 0.0023(9) -0.0112(10)
O3W 0.0448(14) 0.087(2) 0.0557(16) -0.0329(14) 0.0057(12) -0.0179(15)
O4W 0.0462(14) 0.0402(13) 0.0647(17) -0.0110(11) -0.0043(12) -0.0126(12)
O5W 0.0364(12) 0.0411(13) 0.0701(17) -0.0155(10) 0.0061(11) -0.0056(12)

loop_
_atom_type_symbol
_atom_type_description
_atom_type_scat_dispersion_real
_atom_type_scat_dispersion_imag
_atom_type_scat_source
C C 0.0033 0.0016 'International Tables Vol C Tables 4.2.6.8 and 6.1.1.4'
H H 0.0000 0.0000 'International Tables Vol C Tables 4.2.6.8 and 6.1.1.4'
N N 0.0061 0.0033 'International Tables Vol C Tables 4.2.6.8 and 6.1.1.4'
O O 0.0106 0.0060 'International Tables Vol C Tables 4.2.6.8 and 6.1.1.4'
Dy Dy -0.1892 4.4098 'International Tables Vol C Tables 4.2.6.8 and 6.1.1.4'

loop_
_geom_angle_atom_site_label_1
_geom_angle_atom_site_label_2
_geom_angle_atom_site_label_3
_geom_angle_site_symmetry_1
_geom_angle_site_symmetry_3
_geom_angle
N1 C1 N2 . . 115.9(13)
N1 C1 H1 . . 122.1
N2 C1 H1 . . 122.1
N3 C2 N2 . . 126.3(8)
N3 C2 C5 . . 126.7(9)
N2 C2 C5 . . 107.0(5)
N4 C3 N3 . . 129.4(9)
N4 C3 H3 . . 115.3
N3 C3 H3 . . 115.3
N5 C4 N4 . . 119.6(12)
N5 C4 C5 . . 123.6(12)
N4 C4 C5 . . 116.7(6)
C2 C5 C4 . . 117.8(7)
C2 C5 N1 . . 111.6(9)
C4 C5 N1 . . 130.6(7)
C1 N1 C5 . . 100.9(13)
C2 N2 C1 . . 104.7(6)
C2 N2 H2 . . 125(8)
C1 N2 H2 . . 130(8)
C2 N3 C3 . . 110.6(10)
C3 N4 C4 . . 118.6(5)
C4 N5 H5A . . 128(5)
C4 N5 H5B . . 126(5)
H5A N5 H5B . . 105(3)
H6WA O6W H6WB . . 105(3)
O1W Dy1 O13 . 2_665 77.86(7)
O1W Dy1 O12 . . 130.44(7)
O13 Dy1 O12 2_665 . 151.64(7)
O1W Dy1 O2W . . 73.62(7)
O13 Dy1 O2W 2_665 . 82.42(7)
O12 Dy1 O2W . . 102.24(7)
O1W Dy1 O22 . . 77.62(7)
O13 Dy1 O22 2_665 . 152.62(7)
O12 Dy1 O22 . . 53.65(7)
O2W Dy1 O22 . . 79.14(7)
O1W Dy1 O21 . . 142.06(7)
O13 Dy1 O21 2_665 . 80.99(7)
O12 Dy1 O21 . . 74.00(7)
O2W Dy1 O21 . . 72.64(7)
O22 Dy1 O21 . . 112.09(7)
O1W Dy1 O11 . . 146.32(6)
O13 Dy1 O11 2_665 . 76.92(6)
O12 Dy1 O11 . . 77.48(7)
O2W Dy1 O11 . . 124.12(7)
O22 Dy1 O11 . . 130.37(6)
O21 Dy1 O11 . . 53.26(6)
O1W Dy1 O23 . . 84.06(7)
O13 Dy1 O23 2_665 . 115.44(6)
O12 Dy1 O23 . . 75.01(7)
O2W Dy1 O23 . . 147.98(7)
O22 Dy1 O23 . . 73.77(7)
O21 Dy1 O23 . . 133.71(7)
O11 Dy1 O23 . . 86.96(7)
O1W Dy1 O13 . . 74.47(7)
O13 Dy1 O13 2_665 . 64.26(7)
O12 Dy1 O13 . . 119.54(7)
O2W Dy1 O13 . . 137.72(7)
O22 Dy1 O13 . . 119.67(7)
O21 Dy1 O13 . . 122.79(6)
O11 Dy1 O13 . . 74.63(6)
O23 Dy1 O13 . . 51.19(6)
O1W Dy1 C12 . . 103.80(8)
O13 Dy1 C12 2_665 . 173.22(7)
O12 Dy1 C12 . . 26.93(8)
O2W Dy1 C12 . . 91.72(8)
O22 Dy1 C12 . . 26.76(8)
O21 Dy1 C12 . . 94.06(8)
O11 Dy1 C12 . . 103.87(8)
O23 Dy1 C12 . . 71.33(7)
O13 Dy1 C12 . . 122.50(7)
O1W Dy1 C11 . . 155.90(7)
O13 Dy1 C11 2_665 . 78.55(7)
O12 Dy1 C11 . . 73.09(7)
O2W Dy1 C11 . . 98.39(7)
O22 Dy1 C11 . . 123.99(7)
O21 Dy1 C11 . . 26.36(7)
O11 Dy1 C11 . . 26.93(7)
O23 Dy1 C11 . . 110.74(7)
O13 Dy1 C11 . . 99.53(7)
C12 Dy1 C11 . . 99.06(8)
O1W Dy1 C13 . . 76.86(7)
O13 Dy1 C13 2_665 . 90.17(6)
O12 Dy1 C13 . . 97.81(7)
O2W Dy1 C13 . . 150.45(7)
O22 Dy1 C13 . . 95.97(7)
O21 Dy1 C13 . . 134.50(7)
O11 Dy1 C13 . . 81.24(7)
O23 Dy1 C13 . . 25.28(7)
O13 Dy1 C13 . . 25.97(6)
C12 Dy1 C13 . . 96.60(7)
C11 Dy1 C13 . . 108.14(7)
C11 O11 Dy1 . . 93.57(15)
C11 O21 Dy1 . . 94.55(15)
O21 C11 O11 . . 118.5(2)
O21 C11 C21 . . 119.6(2)
O11 C11 C21 . . 121.9(2)
O21 C11 Dy1 . . 59.08(13)
O11 C11 Dy1 . . 59.50(13)
C21 C11 Dy1 . . 176.8(2)
C31 C21 C11 . . 124.2(3)
C31 C21 H21 . . 117.9
C11 C21 H21 . . 117.9
C21 C31 C41 . . 126.2(3)
C21 C31 H31 . . 116.9
C41 C31 H31 . . 116.9
C31 C41 H41A . . 109.5
C31 C41 H41B . . 109.5
H41A C41 H41B . . 109.5
C31 C41 H41C . . 109.5
H41A C41 H41C . . 109.5
H41B C41 H41C . . 109.5
C12 O12 Dy1 . . 93.62(17)
C12 O22 Dy1 . . 93.15(16)
O22 C12 O12 . . 119.4(2)
O22 C12 C22 . . 119.4(3)
O12 C12 C22 . . 121.2(3)
O22 C12 Dy1 . . 60.09(14)
O12 C12 Dy1 . . 59.45(14)
C22 C12 Dy1 . . 174.9(2)
C32 C22 C12 . . 124.8(3)
C32 C22 H22 . . 117.6
C12 C22 H22 . . 117.6
C22 C32 C42 . . 124.7(3)
C22 C32 H32 . . 117.6
C42 C32 H32 . . 117.6
C32 C42 H42A . . 109.5
C32 C42 H42B . . 109.5
H42A C42 H42B . . 109.5
C32 C42 H42C . . 109.5
H42A C42 H42C . . 109.5
H42B C42 H42C . . 109.5
C13 O13 Dy1 . 2_665 150.93(17)
C13 O13 Dy1 . . 93.02(15)
Dy1 O13 Dy1 2_665 . 115.74(7)
C13 O23 Dy1 . . 97.26(15)
O23 C13 O13 . . 118.2(2)
O23 C13 C23 . . 122.9(2)
O13 C13 C23 . . 118.8(2)
O23 C13 Dy1 . . 57.46(13)
O13 C13 Dy1 . . 61.01(13)
C23 C13 Dy1 . . 173.30(19)
C33 C23 C13 . . 124.9(3)
C33 C23 H23 . . 117.5
C13 C23 H23 . . 117.5
C23 C33 C43 . . 125.0(3)
C23 C33 H33 . . 117.5
C43 C33 H33 . . 117.5
C33 C43 H43A . . 109.5
C33 C43 H43B . . 109.5
H43A C43 H43B . . 109.5
C33 C43 H43C . . 109.5
H43A C43 H43C . . 109.5
H43B C43 H43C . . 109.5
H1WA O1W H1WB . . 105(3)
H2WA O2W H2WB . . 106(3)
H3WA O3W H3WB . . 105(3)
H4WA O4W H4WB . . 104(3)
H5WB O5W H5WA . . 107(3)

loop_
_geom_bond_atom_site_label_1
_geom_bond_atom_site_label_2
_geom_bond_site_symmetry_2
_geom_bond_distance
_geom_bond_publ_flag
C1 N1 . 1.309(11) ?
C1 N2 . 1.392(11) ?
C1 H1 . 0.9300 ?
C2 N3 . 1.332(19) ?
C2 N2 . 1.353(9) ?
C2 C5 . 1.372(10) ?
C3 N4 . 1.325(8) ?
C3 N3 . 1.346(12) ?
C3 H3 . 0.9300 ?
C4 N5 . 1.317(16) ?
C4 N4 . 1.356(8) ?
C4 C5 . 1.414(10) ?
C5 N1 . 1.42(2) ?
N2 H2 . 0.85(3) ?
N5 H5A . 0.85(3) ?
N5 H5B . 0.85(3) ?
O6W H6WA . 0.85(3) ?
O6W H6WB . 0.85(3) ?
Dy1 O1W . 2.3504(19) y
Dy1 O13 2_665 2.3784(18) y
Dy1 O12 . 2.4142(19) y
Dy1 O2W . 2.428(2) y
Dy1 O22 . 2.429(2) y
Dy1 O21 . 2.4380(19) y
Dy1 O11 . 2.4456(19) y
Dy1 O23 . 2.4763(19) y
Dy1 O13 . 2.5524(19) y
O11 C11 . 1.285(3) ?
O21 C11 . 1.262(3) ?
C11 C21 . 1.472(4) ?
C21 C31 . 1.304(4) ?
C21 H21 . 0.9300 ?
C31 C41 . 1.490(4) ?
C31 H31 . 0.9300 ?
C41 H41A . 0.9600 ?
C41 H41B . 0.9600 ?
C41 H41C . 0.9600 ?
O12 C12 . 1.270(3) ?
O22 C12 . 1.262(3) ?
C12 C22 . 1.484(4) ?
C22 C32 . 1.303(5) ?
C22 H22 . 0.9300 ?
C32 C42 . 1.493(4) ?
C32 H32 . 0.9300 ?
C42 H42A . 0.9600 ?
C42 H42B . 0.9600 ?
C42 H42C . 0.9600 ?
O13 C13 . 1.278(3) ?
O23 C13 . 1.254(3) ?
C13 C23 . 1.474(4) ?
C23 C33 . 1.304(4) ?
C23 H23 . 0.9300 ?
C33 C43 . 1.496(4) ?
C33 H33 . 0.9300 ?
C43 H43A . 0.9600 ?
C43 H43B . 0.9600 ?
C43 H43C . 0.9600 ?
O1W H1WA . 0.85(3) ?
O1W H1WB . 0.85(3) ?
O2W H2WA . 0.85(3) ?
O2W H2WB . 0.85(3) ?
O3W H3WA . 0.85(3) ?
O3W H3WB . 0.85(3) ?
O4W H4WA . 0.85(3) ?
O4W H4WB . 0.85(3) ?
O5W H5WB . 0.85(3) ?
O5W H5WA . 0.85(3) ?

loop_
_geom_hbond_atom_site_label_D
_geom_hbond_atom_site_label_H
_geom_hbond_atom_site_label_A
_geom_hbond_site_symmetry_A
_geom_hbond_distance_DH
_geom_hbond_distance_HA
_geom_hbond_distance_DA
_geom_hbond_angle_DHA
O1W H1WB O11 2_665 0.85(3) 1.99(3) 2.807(3) 162(3)
N2 H2 N5 2_756 0.85(3) 1.47(3) 2.278(14) 158(11)
N2 H2 O6W . 0.85(3) 1.86(3) 2.663(14) 156(10)
N5 H5A O23 2_666 0.85(3) 2.28(3) 2.99(2) 143(8)
N5 H5B O22 . 0.85(3) 2.13(3) 2.95(2) 161(7)
O6W H6WA O22 2_756 0.85(3) 1.96(3) 2.80(2) 172(7)
O6W H6WB O23 1_645 0.85(3) 1.98(3) 2.779(19) 156(8)
O3W H3WB N4 1_554 0.85(3) 1.90(3) 2.749(5) 178(4)
O1W H1WA N1 . 0.85(3) 1.89(3) 2.742(19) 176(3)
O1W H1WA N3 2_756 0.85(3) 2.03(3) 2.857(16) 165(3)
O2W H2WA O4W 2_765 0.85(3) 2.18(3) 3.001(3) 163(3)
O2W H2WB O4W . 0.85(3) 1.99(3) 2.814(3) 164(3)
O3W H3WA O11 2_665 0.85(3) 1.96(3) 2.806(3) 173(5)
O4W H4WA O5W . 0.85(3) 1.88(3) 2.724(3) 170(4)
O4W H4WB O3W . 0.85(3) 2.05(3) 2.890(4) 168(3)
O5W H5WB O12 1_645 0.85(3) 2.06(3) 2.879(3) 164(4)
O5W H5WA O21 2_765 0.85(3) 1.98(3) 2.820(3) 176(4)
